data_7101577
loop_
_publ_author_name
A.Nangia
S.Roy
B.Sarma

_publ_section_title
;
Polymorphs of 1,1-bis(4-hydroxyphenyl)cyclohexane and
multiple Z' structures by melt and sublimation crystallization
;
_journal_issue 47
_journal_name_full 'Chemical Communications'
_journal_paper_doi 10.1039/b610323e
_journal_year 2006
_chemical_formula_moiety 'C18 H20 O2'
_chemical_formula_sum 'C18 H20 O2'
_chemical_formula_weight 268.34
_chemical_name_common 1,1-Bis(4-Hydroxypheyl)cyclohexane
_chemical_name_systematic
;
1,1-Bis(4-Hydroxypheyl)cyclohexane
;
_space_group_IT_number 2
_symmetry_cell_setting triclinic
_symmetry_space_group_name_Hall '-P 1'
_symmetry_space_group_name_H-M 'P -1'
_atom_sites_solution_hydrogens geom
_atom_sites_solution_primary direct
_atom_sites_solution_secondary difmap
_audit_creation_method SHELXL-97
_cell_angle_alpha 101.611(2)
_cell_angle_beta 103.4240(10)
_cell_angle_gamma 103.117(2)
_cell_formula_units_Z 2
_cell_length_a 6.2275(6)
_cell_length_b 10.8480(10)
_cell_length_c 11.3359(11)
_cell_measurement_reflns_used 3782
_cell_measurement_temperature 100(2)
_cell_measurement_theta_max 26.09
_cell_measurement_theta_min 2.37
_cell_volume 698.90(12)
_computing_cell_refinement 'Bruker SMART'
_computing_data_collection 'Bruker SMART'
_computing_data_reduction 'Bruker SAINT'
_computing_molecular_graphics 'Bruker SHELXTL'
_computing_publication_material 'Bruker SHELXTL'
_computing_structure_refinement 'SHELXL-97 (Sheldrick, 1997)'
_computing_structure_solution 'SHELXS-97 (Sheldrick, 1990)'
_diffrn_ambient_temperature 100(2)
_diffrn_measured_fraction_theta_full 0.991
_diffrn_measured_fraction_theta_max 0.991
_diffrn_measurement_device_type 'CCD area detector'
_diffrn_measurement_method 'phi and omega scans'
_diffrn_radiation_monochromator graphite
_diffrn_radiation_source 'fine-focus sealed tube'
_diffrn_radiation_type MoK\a
_diffrn_radiation_wavelength 0.71073
_diffrn_reflns_av_R_equivalents 0.0253
_diffrn_reflns_av_sigmaI/netI 0.0316
_diffrn_reflns_limit_h_max 7
_diffrn_reflns_limit_h_min -7
_diffrn_reflns_limit_k_max 13
_diffrn_reflns_limit_k_min -13
_diffrn_reflns_limit_l_max 13
_diffrn_reflns_limit_l_min -14
_diffrn_reflns_number 7287
_diffrn_reflns_theta_full 26.09
_diffrn_reflns_theta_max 26.09
_diffrn_reflns_theta_min 1.92
_exptl_absorpt_coefficient_mu 0.081
_exptl_absorpt_correction_type none
_exptl_crystal_colour colorless
_exptl_crystal_density_diffrn 1.275
_exptl_crystal_density_method 'not measured'
_exptl_crystal_description block
_exptl_crystal_F_000 288
_exptl_crystal_size_max 0.22
_exptl_crystal_size_mid 0.20
_exptl_crystal_size_min 0.13
_refine_diff_density_max 0.334
_refine_diff_density_min -0.226
_refine_diff_density_rms 0.047
_refine_ls_extinction_method none
_refine_ls_goodness_of_fit_ref 1.046
_refine_ls_hydrogen_treatment mixed
_refine_ls_matrix_type full
_refine_ls_number_parameters 261
_refine_ls_number_reflns 2753
_refine_ls_number_restraints 0
_refine_ls_restrained_S_all 1.046
_refine_ls_R_factor_all 0.0530
_refine_ls_R_factor_gt 0.0424
_refine_ls_shift/su_max 0.000
_refine_ls_shift/su_mean 0.000
_refine_ls_structure_factor_coef Fsqd
_refine_ls_weighting_details 'calc w=1/[\s^2^(Fo^2^)+(0.0685P)^2^+0.1357P] where P=(Fo^2^+2Fc^2^)/3'
_refine_ls_weighting_scheme calc
_refine_ls_wR_factor_gt 0.1117
_refine_ls_wR_factor_ref 0.1189
_reflns_number_gt 2255
_reflns_number_total 2753
_reflns_threshold_expression >2sigma(I)
_cod_data_source_file b610323e.txt
_cod_depositor_comments
;
The following automatic conversions were performed:
'_symmetry_cell_setting' value 'Triclinic' changed to 'triclinic'
according to '/home/saulius/struct/CIF-dictionaries/cif_core.dic'
dictionary named 'cif_core.dic' version 2.4.1 from 2010-06-29.

Automatic conversion script
Id: cif_fix_enum 1527 2010-12-29 10:47:43Z saulius 
;
_cod_original_sg_symbol_H-M 'P-1 '
_cod_database_code 7101577

loop_
_symmetry_equiv_pos_as_xyz
'x, y, z'
'-x, -y, -z'

loop_
_atom_site_label
_atom_site_type_symbol
_atom_site_fract_x
_atom_site_fract_y
_atom_site_fract_z
_atom_site_U_iso_or_equiv
_atom_site_adp_type
_atom_site_occupancy
_atom_site_symmetry_multiplicity
_atom_site_calc_flag
O1 O 0.34828(19) 1.12276(10) 0.07498(10) 0.0236(3) Uani 1 1 d
C1 C 0.1698(2) 0.76013(14) 0.36819(13) 0.0161(3) Uani 1 1 d
O2 O 0.0315(2) 0.26111(11) 0.03043(11) 0.0280(3) Uani 1 1 d
C11 C 0.1144(2) 1.03105(14) 0.19700(14) 0.0196(3) Uani 1 1 d
C7 C 0.2082(2) 0.85903(13) 0.28952(13) 0.0162(3) Uani 1 1 d
C2 C 0.3853(2) 0.79910(14) 0.48407(13) 0.0171(3) Uani 1 1 d
C17 C 0.2662(2) 0.43973(14) 0.20165(14) 0.0200(3) Uani 1 1 d
C12 C 0.0728(2) 0.94323(14) 0.26885(14) 0.0181(3) Uani 1 1 d
C15 C -0.1191(3) 0.43998(15) 0.10424(14) 0.0213(3) Uani 1 1 d
C10 C 0.2961(2) 1.03756(14) 0.14471(13) 0.0182(3) Uani 1 1 d
C8 C 0.3884(2) 0.86688(14) 0.23458(13) 0.0179(3) Uani 1 1 d
C14 C -0.0809(2) 0.56015(15) 0.18785(14) 0.0192(3) Uani 1 1 d
C13 C 0.1289(2) 0.62294(13) 0.28134(13) 0.0161(3) Uani 1 1 d
C9 C 0.4334(2) 0.95423(14) 0.16355(14) 0.0189(3) Uani 1 1 d
C6 C -0.0367(2) 0.76566(15) 0.42082(14) 0.0184(3) Uani 1 1 d
C5 C -0.0638(3) 0.67694(15) 0.50840(15) 0.0210(3) Uani 1 1 d
C16 C 0.0556(3) 0.37982(14) 0.11093(13) 0.0200(3) Uani 1 1 d
C18 C 0.3006(2) 0.55892(14) 0.28557(14) 0.0185(3) Uani 1 1 d
C3 C 0.3639(2) 0.71390(15) 0.57503(14) 0.0190(3) Uani 1 1 d
C4 C 0.1515(2) 0.71526(16) 0.62019(14) 0.0215(3) Uani 1 1 d
H3A H 0.352(3) 0.6229(16) 0.5336(14) 0.013(4) Uiso 1 1 d
H17 H 0.388(3) 0.3945(16) 0.2060(15) 0.021(4) Uiso 1 1 d
H2A H 0.524(3) 0.7978(15) 0.4558(14) 0.017(4) Uiso 1 1 d
H2B H 0.405(3) 0.8903(16) 0.5281(15) 0.017(4) Uiso 1 1 d
H5A H -0.098(3) 0.5796(16) 0.4595(15) 0.021(4) Uiso 1 1 d
H6B H -0.014(3) 0.8573(15) 0.4690(14) 0.013(4) Uiso 1 1 d
H6A H -0.183(3) 0.7434(15) 0.3502(15) 0.015(4) Uiso 1 1 d
H4B H 0.174(3) 0.8067(17) 0.6732(15) 0.022(4) Uiso 1 1 d
H3B H 0.502(3) 0.7467(15) 0.6488(15) 0.020(4) Uiso 1 1 d
H8 H 0.483(3) 0.8066(15) 0.2440(14) 0.017(4) Uiso 1 1 d
H4A H 0.138(3) 0.6548(16) 0.6764(15) 0.021(4) Uiso 1 1 d
H14 H -0.204(3) 0.6029(15) 0.1804(15) 0.021(4) Uiso 1 1 d
H11 H 0.016(3) 1.0897(17) 0.1822(16) 0.027(4) Uiso 1 1 d
H12 H -0.054(3) 0.9415(15) 0.3071(15) 0.022(4) Uiso 1 1 d
H18 H 0.449(3) 0.5993(16) 0.3502(16) 0.023(4) Uiso 1 1 d
H5B H -0.198(3) 0.6827(16) 0.5381(15) 0.024(4) Uiso 1 1 d
H15 H -0.266(3) 0.3964(17) 0.0366(17) 0.029(4) Uiso 1 1 d
H9 H 0.555(3) 0.9552(16) 0.1234(16) 0.026(4) Uiso 1 1 d
H1 H 0.233(4) 1.162(2) 0.057(2) 0.051(6) Uiso 1 1 d
H2 H -0.094(4) 0.233(2) -0.028(2) 0.059(7) Uiso 1 1 d

loop_
_atom_site_aniso_label
_atom_site_aniso_U_11
_atom_site_aniso_U_22
_atom_site_aniso_U_33
_atom_site_aniso_U_23
_atom_site_aniso_U_13
_atom_site_aniso_U_12
O1 0.0272(6) 0.0237(6) 0.0272(6) 0.0125(5) 0.0129(5) 0.0110(5)
C1 0.0139(7) 0.0162(7) 0.0186(7) 0.0041(6) 0.0053(6) 0.0051(5)
O2 0.0340(7) 0.0196(6) 0.0230(6) -0.0018(5) -0.0024(5) 0.0109(5)
C11 0.0186(7) 0.0183(8) 0.0223(8) 0.0038(6) 0.0052(6) 0.0084(6)
C7 0.0134(7) 0.0147(7) 0.0175(7) 0.0005(6) 0.0031(5) 0.0029(5)
C2 0.0142(7) 0.0173(8) 0.0191(7) 0.0025(6) 0.0051(6) 0.0046(6)
C17 0.0212(8) 0.0202(8) 0.0216(8) 0.0068(6) 0.0069(6) 0.0100(6)
C12 0.0157(7) 0.0194(7) 0.0203(7) 0.0038(6) 0.0070(6) 0.0064(6)
C15 0.0193(7) 0.0206(8) 0.0195(7) 0.0046(6) 0.0002(6) 0.0034(6)
C10 0.0203(7) 0.0161(7) 0.0161(7) 0.0028(6) 0.0044(6) 0.0037(6)
C8 0.0152(7) 0.0191(7) 0.0194(7) 0.0029(6) 0.0045(6) 0.0073(6)
C14 0.0152(7) 0.0219(8) 0.0216(8) 0.0072(6) 0.0049(6) 0.0069(6)
C13 0.0151(7) 0.0168(7) 0.0181(7) 0.0060(6) 0.0062(5) 0.0051(6)
C9 0.0159(7) 0.0206(8) 0.0202(7) 0.0029(6) 0.0070(6) 0.0053(6)
C6 0.0145(7) 0.0196(8) 0.0222(8) 0.0046(6) 0.0065(6) 0.0068(6)
C5 0.0170(7) 0.0242(8) 0.0264(8) 0.0090(7) 0.0114(6) 0.0079(6)
C16 0.0279(8) 0.0157(7) 0.0167(7) 0.0049(6) 0.0060(6) 0.0069(6)
C18 0.0142(7) 0.0211(8) 0.0191(7) 0.0044(6) 0.0041(6) 0.0045(6)
C3 0.0166(7) 0.0198(8) 0.0192(7) 0.0035(6) 0.0033(6) 0.0059(6)
C4 0.0212(8) 0.0259(8) 0.0209(8) 0.0081(7) 0.0092(6) 0.0089(6)

loop_
_atom_type_symbol
_atom_type_description
_atom_type_scat_dispersion_real
_atom_type_scat_dispersion_imag
_atom_type_scat_source
C C 0.0033 0.0016 'International Tables Vol C Tables 4.2.6.8 and 6.1.1.4'
H H 0.0000 0.0000 'International Tables Vol C Tables 4.2.6.8 and 6.1.1.4'
O O 0.0106 0.0060 'International Tables Vol C Tables 4.2.6.8 and 6.1.1.4'

loop_
_geom_angle_atom_site_label_1
_geom_angle_atom_site_label_2
_geom_angle_atom_site_label_3
_geom_angle
C13 C1 C7 106.91(11)
C13 C1 C6 110.87(11)
C7 C1 C6 111.76(11)
C13 C1 C2 112.78(11)
C7 C1 C2 108.29(11)
C6 C1 C2 106.28(11)
C10 C11 C12 120.09(13)
C12 C7 C8 116.85(13)
C12 C7 C1 123.86(12)
C8 C7 C1 119.29(12)
C3 C2 C1 113.80(12)
C18 C17 C16 119.80(13)
C11 C12 C7 121.74(13)
C14 C15 C16 119.60(13)
O1 C10 C11 123.03(13)
O1 C10 C9 117.66(13)
C11 C10 C9 119.31(13)
C9 C8 C7 122.23(13)
C15 C14 C13 122.03(13)
C18 C13 C14 116.72(13)
C18 C13 C1 122.58(12)
C14 C13 C1 120.57(12)
C8 C9 C10 119.77(13)
C5 C6 C1 112.32(12)
C4 C5 C6 111.27(12)
O2 C16 C17 117.10(13)
O2 C16 C15 122.99(13)
C17 C16 C15 119.91(13)
C17 C18 C13 121.93(13)
C2 C3 C4 111.10(12)
C5 C4 C3 110.50(12)

loop_
_geom_bond_atom_site_label_1
_geom_bond_atom_site_label_2
_geom_bond_distance
O1 C10 1.3645(17)
C1 C13 1.5398(19)
C1 C7 1.5398(19)
C1 C6 1.5461(19)
C1 C2 1.5512(19)
O2 C16 1.3745(17)
C11 C10 1.389(2)
C11 C12 1.392(2)
C7 C12 1.394(2)
C7 C8 1.3990(19)
C2 C3 1.525(2)
C17 C18 1.381(2)
C17 C16 1.385(2)
C15 C14 1.383(2)
C15 C16 1.385(2)
C10 C9 1.392(2)
C8 C9 1.384(2)
C14 C13 1.3988(19)
C13 C18 1.3983(19)
C6 C5 1.526(2)
C5 C4 1.524(2)
C3 C4 1.527(2)

loop_
_cod_related_entry_id
_cod_related_entry_database
_cod_related_entry_code
1 ChemSpider 202599
